data_2242918
loop_
_publ_author_name
'Sehimi, Hiba'
'Akitsu, Takashiro'
'Zid, Mohamed Faouzi'

_publ_section_title
;
 Synthesis and structural study of tris(2,6-diaminopyridinium)
 bis(oxalato)dioxidovanadate(V) 2.5-hydrate
;
_journal_issue 5
_journal_name_full 'Acta Crystallographica Section E'
_journal_page_first 680
_journal_page_last 684
_journal_paper_doi 10.1107/S2056989019005267
_journal_volume 75
_journal_year 2019
_chemical_formula_iupac '(C5 H8 N3)3 [V O2 (C2 O4)2], 2.5H2 O'
_chemical_formula_moiety '3(C5 H8 N3 +), C4 O10 V 3-, 2.5(H2 O)'
_chemical_formula_sum 'C19 H29 N9 O12.5 V'
_chemical_formula_weight 634.45
_chemical_name_systematic
;
Tris(2,6-diaminopyridinium) bis(oxalato)dioxidovanadate(V) 2.5-hydrate
;
_space_group_crystal_system monoclinic
_space_group_IT_number 15
_space_group_name_Hall '-C 2yc'
_space_group_name_H-M_alt 'C 1 2/c 1'
_symmetry_space_group_name_Hall '-C 2yc'
_symmetry_space_group_name_H-M 'C 1 2/c 1'
_atom_sites_solution_hydrogens difmap
_atom_sites_solution_primary direct
_atom_sites_solution_secondary difmap
_audit_creation_method SHELXL-2018/3
_cell_angle_alpha 90
_cell_angle_beta 116.551(2)
_cell_angle_gamma 90
_cell_formula_units_Z 8
_cell_length_a 38.972(2)
_cell_length_b 7.5746(4)
_cell_length_c 20.8208(12)
_cell_measurement_reflns_used 33946
_cell_measurement_temperature 100(2)
_cell_measurement_theta_max 30.586
_cell_measurement_theta_min 2.187
_cell_volume 5498.0(5)
_computing_cell_refinement
;
SAINT (Bruker, 2012)
;
_computing_data_collection
;
APEX2 (Bruker, 2012)
;
_computing_data_reduction
;
SAINT (Bruker, 2012)
;
_computing_molecular_graphics
;
DIAMOND (Brandenburg, 2006)
;
_computing_publication_material
;
publCIF (Westrip, 2010)
;
_computing_structure_refinement
;
SHELXL2018 (Sheldrick, 2015b)
;
_computing_structure_solution
;
SHELXS97 (Sheldrick, 2008)
;
_diffrn_ambient_temperature 100(2)
_diffrn_measured_fraction_theta_full 0.999
_diffrn_measured_fraction_theta_max 0.996
_diffrn_measurement_device_type 'Bruker Venture'
_diffrn_measurement_method '\w scans'
_diffrn_radiation_type MoK\a
_diffrn_radiation_wavelength 0.71073
_diffrn_reflns_av_R_equivalents 0.0165
_diffrn_reflns_av_unetI/netI 0.0170
_diffrn_reflns_limit_h_max 54
_diffrn_reflns_limit_h_min -55
_diffrn_reflns_limit_k_max 10
_diffrn_reflns_limit_k_min -8
_diffrn_reflns_limit_l_max 23
_diffrn_reflns_limit_l_min -29
_diffrn_reflns_number 32414
_diffrn_reflns_theta_full 25.242
_diffrn_reflns_theta_max 30.586
_diffrn_reflns_theta_min 2.187
_diffrn_source 'fine-focus sealed tube'
_exptl_absorpt_coefficient_mu 0.439
_exptl_absorpt_correction_T_max 0.92924
_exptl_absorpt_correction_T_min 0.87714
_exptl_absorpt_correction_type numerical
_exptl_absorpt_process_details
;
(SADABS; Sheldrick, 1996)
;
_exptl_crystal_colour Orange-brown
_exptl_crystal_density_diffrn 1.533
_exptl_crystal_description Prism
_exptl_crystal_F_000 2632
_exptl_crystal_size_max 0.541
_exptl_crystal_size_mid 0.307
_exptl_crystal_size_min 0.276
_refine_diff_density_max 0.436
_refine_diff_density_min -0.662
_refine_ls_extinction_method none
_refine_ls_goodness_of_fit_ref 1.100
_refine_ls_hydrogen_treatment refall
_refine_ls_matrix_type full
_refine_ls_number_parameters 491
_refine_ls_number_reflns 8409
_refine_ls_number_restraints 0
_refine_ls_restrained_S_all 1.100
_refine_ls_R_factor_all 0.0341
_refine_ls_R_factor_gt 0.0315
_refine_ls_shift/su_max 0.001
_refine_ls_shift/su_mean 0.000
_refine_ls_structure_factor_coef Fsqd
_refine_ls_weighting_details 'w=1/[\s^2^(Fo^2^)+(0.0395P)^2^+5.9089P] where P=(Fo^2^+2Fc^2^)/3'
_refine_ls_weighting_scheme calc
_refine_ls_wR_factor_gt 0.0851
_refine_ls_wR_factor_ref 0.0868
_reflns_number_gt 7884
_reflns_number_total 8409
_reflns_threshold_expression 'I > 2\s(I)'
_cod_data_source_file vn2145sup1.cif
_cod_data_source_block I
_cod_depositor_comments
;

2019-09-17
Z value and formula fixed to values more according to usual
chemical conventions.                 miguel
;
_cod_original_formula_sum 'C38 H58 N18 O25 V2'
_cod_original_formula_weight 1268.90
_cod_original_formula_moiety '6(C5 H8 N3 +), 2(C4 O10 V 3-), 5(H2 O)'
_cod_original_formula_units_Z 4
_cod_database_code 2242918
_shelx_space_group_comment
;
The symmetry employed for this shelxl refinement is uniquely defined
by the following loop, which should always be used as a source of
symmetry information in preference to the above space-group names.
They are only intended as comments.
;
_shelx_estimated_absorpt_t_min 0.797
_shelx_estimated_absorpt_t_max 0.888

loop_
_space_group_symop_operation_xyz
'x, y, z'
'-x, y, -z+1/2'
'x+1/2, y+1/2, z'
'-x+1/2, y+1/2, -z+1/2'
'-x, -y, -z'
'x, -y, z-1/2'
'-x+1/2, -y+1/2, -z'
'x+1/2, -y+1/2, z-1/2'

loop_
_atom_site_type_symbol
_atom_site_label
_atom_site_fract_x
_atom_site_fract_y
_atom_site_fract_z
_atom_site_U_iso_or_equiv
_atom_site_adp_type
_atom_site_calc_flag
_atom_site_occupancy
V V1 0.41895(2) 0.51731(2) 0.53978(2) 0.01188(5) Uani d 1
O O1 0.44546(2) 0.56998(11) 0.49956(4) 0.01743(15) Uani d 1
O O2 0.43619(2) 0.32872(11) 0.57872(4) 0.01834(16) Uani d 1
O O3 0.37302(2) 0.40795(10) 0.45955(4) 0.01608(15) Uani d 1
O O4 0.38117(2) 0.73971(10) 0.49208(4) 0.01663(15) Uani d 1
C C1 0.34163(3) 0.49862(15) 0.42904(6) 0.01604(19) Uani d 1
C C2 0.34638(3) 0.69347(15) 0.45406(6) 0.01666(19) Uani d 1
O O5 0.31838(3) 0.78943(13) 0.43753(5) 0.0290(2) Uani d 1
O O6 0.31082(3) 0.44355(13) 0.38420(5) 0.0270(2) Uani d 1
O O7 0.38034(2) 0.52494(10) 0.59251(4) 0.01578(15) Uani d 1
O O8 0.44487(2) 0.68508(11) 0.62182(4) 0.01635(15) Uani d 1
C C3 0.38693(3) 0.65717(14) 0.63407(6) 0.01499(18) Uani d 1
C C4 0.42578(3) 0.74855(15) 0.65372(6) 0.01634(19) Uani d 1
O O9 0.43714(3) 0.86623(13) 0.69874(5) 0.02635(19) Uani d 1
O O10 0.36600(3) 0.71404(12) 0.65962(5) 0.02217(17) Uani d 1
C C5 0.32523(4) 0.12402(15) 0.56396(6) 0.0204(2) Uani d 1
N N5 0.35544(4) 0.08838(15) 0.55082(8) 0.0301(3) Uani d 1
H H5A 0.3711(6) 0.166(3) 0.5552(11) 0.040(5) Uiso d 1
H H5B 0.3527(6) -0.006(3) 0.5255(12) 0.042(6) Uiso d 1
N N8 0.32350(3) 0.28965(13) 0.58800(5) 0.01779(18) Uani d 1
H H8A 0.3427(6) 0.372(3) 0.5924(10) 0.037(5) Uiso d 1
C C6 0.29533(3) 0.34407(16) 0.60538(6) 0.0195(2) Uani d 1
N N6 0.29672(3) 0.51242(15) 0.62589(7) 0.0259(2) Uani d 1
H H6A 0.2794(6) 0.543(3) 0.6385(11) 0.038(5) Uiso d 1
H H6B 0.3165(6) 0.570(3) 0.6337(10) 0.035(5) Uiso d 1
C C7 0.26704(4) 0.22302(18) 0.59948(7) 0.0242(2) Uani d 1
H H7 0.2459(5) 0.258(3) 0.6093(10) 0.035(5) Uiso d 1
C C8 0.26825(4) 0.05496(18) 0.57483(7) 0.0251(2) Uani d 1
H H8 0.2490(6) -0.027(3) 0.5720(10) 0.033(5) Uiso d 1
C C9 0.29675(4) 0.00273(16) 0.55638(7) 0.0239(2) Uani d 1
H H9 0.2974(6) -0.114(3) 0.5399(10) 0.038(5) Uiso d 1
C C10 0.41609(3) 0.75481(16) 0.25317(6) 0.0181(2) Uani d 1
N N10 0.44513(3) 0.76369(16) 0.23561(6) 0.0228(2) Uani d 1
H H10A 0.4591(6) 0.670(3) 0.2394(11) 0.044(6) Uiso d 1
H H10B 0.4489(5) 0.854(3) 0.2183(10) 0.033(5) Uiso d 1
N N13 0.39527(3) 0.90492(14) 0.24518(5) 0.01700(18) Uani d 1
H H13A 0.4021(5) 1.004(3) 0.2302(10) 0.032(5) Uiso d 1
C C11 0.36515(3) 0.91707(16) 0.26207(6) 0.0181(2) Uani d 1
N N11 0.34804(3) 1.07389(16) 0.25299(6) 0.0241(2) Uani d 1
H H11A 0.3536(6) 1.152(3) 0.2307(11) 0.043(5) Uiso d 1
H H11B 0.3295(5) 1.088(3) 0.2644(10) 0.031(5) Uiso d 1
C C12 0.35486(4) 0.76673(18) 0.28837(6) 0.0222(2) Uani d 1
H H12 0.3329(5) 0.778(3) 0.2984(10) 0.031(5) Uiso d 1
C C13 0.37542(4) 0.61321(17) 0.29592(7) 0.0247(2) Uani d 1
H H13 0.3675(6) 0.501(3) 0.3123(10) 0.033(5) Uiso d 1
C C14 0.40600(4) 0.60402(17) 0.27926(7) 0.0230(2) Uani d 1
H H14 0.4198(6) 0.504(3) 0.2841(11) 0.039(6) Uiso d 1
C C15 0.47700(3) -0.13176(15) 0.41695(6) 0.01577(19) Uani d 1
N N15 0.49100(3) -0.29671(15) 0.42598(6) 0.0222(2) Uani d 1
H H15A 0.4848(5) -0.371(3) 0.4494(10) 0.029(4) Uiso d 1
H H15B 0.5133(6) -0.312(3) 0.4253(10) 0.033(5) Uiso d 1
N N18 0.44624(3) -0.10508(12) 0.43083(5) 0.01337(16) Uani d 1
H H18A 0.4831(5) 0.275(2) 0.3702(9) 0.028(4) Uiso d 1
C C16 0.42852(3) 0.05396(14) 0.42368(6) 0.01396(18) Uani d 1
N N16 0.39901(3) 0.06024(13) 0.43990(6) 0.01817(18) Uani d 1
H H16A 0.3916(5) -0.032(2) 0.4570(9) 0.022(4) Uiso d 1
H H16B 0.3889(5) 0.159(3) 0.4397(9) 0.027(4) Uiso d 1
C C17 0.44205(4) 0.19760(15) 0.39958(6) 0.0192(2) Uani d 1
H H17 0.4304(5) 0.315(2) 0.3964(9) 0.026(4) Uiso d 1
C C18 0.47321(4) 0.17289(17) 0.38535(7) 0.0218(2) Uani d 1
H H18 0.4387(5) -0.200(3) 0.4490(9) 0.028(4) Uiso d 1
C C19 0.49093(3) 0.01017(17) 0.39314(6) 0.0202(2) Uani d 1
H H19 0.5114(5) -0.010(2) 0.3839(10) 0.026(4) Uiso d 1
O OW1 0.25449(3) 0.86277(12) 0.32000(5) 0.02255(17) Uani d 1
H H1A 0.2743(6) 0.806(3) 0.3570(11) 0.039(5) Uiso d 1
H H1B 0.2432(7) 0.786(3) 0.2835(13) 0.054(6) Uiso d 1
O OW2 0.28869(3) 0.15066(13) 0.29340(5) 0.02227(17) Uani d 1
H H2A 0.2759(7) 0.064(3) 0.3002(12) 0.052(6) Uiso d 1
H H2B 0.2985(7) 0.225(3) 0.3309(13) 0.057(7) Uiso d 1
O OW3 0.500000 0.48083(18) 0.250000 0.0223(2) Uani d 1
H H3A 0.5113(6) 0.419(3) 0.2838(10) 0.044(6) Uiso d 1

loop_
_atom_site_aniso_label
_atom_site_aniso_U_11
_atom_site_aniso_U_22
_atom_site_aniso_U_33
_atom_site_aniso_U_12
_atom_site_aniso_U_13
_atom_site_aniso_U_23
V1 0.01305(8) 0.01016(8) 0.01423(9) 0.00085(6) 0.00771(6) 0.00032(6)
O1 0.0194(4) 0.0173(4) 0.0194(4) -0.0009(3) 0.0121(3) 0.0003(3)
O2 0.0219(4) 0.0154(4) 0.0212(4) 0.0052(3) 0.0126(3) 0.0044(3)
O3 0.0171(3) 0.0111(3) 0.0201(4) -0.0003(3) 0.0083(3) -0.0033(3)
O4 0.0184(4) 0.0104(3) 0.0186(4) -0.0001(3) 0.0060(3) 0.0006(3)
C1 0.0170(5) 0.0147(5) 0.0177(5) -0.0008(4) 0.0088(4) -0.0034(4)
C2 0.0189(5) 0.0145(5) 0.0152(4) 0.0020(4) 0.0063(4) -0.0009(4)
O5 0.0224(4) 0.0239(4) 0.0311(5) 0.0097(4) 0.0034(4) -0.0065(4)
O6 0.0189(4) 0.0260(5) 0.0302(5) -0.0039(3) 0.0058(4) -0.0105(4)
O7 0.0175(3) 0.0138(3) 0.0197(4) -0.0014(3) 0.0116(3) -0.0020(3)
O8 0.0138(3) 0.0182(4) 0.0174(3) -0.0010(3) 0.0073(3) -0.0033(3)
C3 0.0168(4) 0.0135(4) 0.0160(4) 0.0020(4) 0.0086(4) 0.0014(4)
C4 0.0153(4) 0.0162(5) 0.0168(5) 0.0012(4) 0.0066(4) -0.0015(4)
O9 0.0224(4) 0.0266(5) 0.0296(5) -0.0040(3) 0.0112(4) -0.0147(4)
O10 0.0234(4) 0.0207(4) 0.0292(4) 0.0016(3) 0.0178(4) -0.0043(3)
C5 0.0312(6) 0.0143(5) 0.0213(5) -0.0028(4) 0.0167(5) -0.0010(4)
N5 0.0476(7) 0.0148(5) 0.0475(7) -0.0058(5) 0.0387(6) -0.0068(5)
N8 0.0220(4) 0.0140(4) 0.0212(4) -0.0025(3) 0.0131(4) -0.0017(3)
C6 0.0192(5) 0.0202(5) 0.0204(5) -0.0005(4) 0.0102(4) -0.0010(4)
N6 0.0229(5) 0.0215(5) 0.0385(6) -0.0020(4) 0.0183(5) -0.0083(4)
C7 0.0215(5) 0.0259(6) 0.0286(6) -0.0036(5) 0.0142(5) -0.0015(5)
C8 0.0267(6) 0.0227(6) 0.0269(6) -0.0074(5) 0.0130(5) 0.0010(5)
C9 0.0345(6) 0.0154(5) 0.0260(6) -0.0060(5) 0.0173(5) -0.0013(4)
C10 0.0240(5) 0.0184(5) 0.0119(4) -0.0013(4) 0.0079(4) -0.0021(4)
N10 0.0303(5) 0.0211(5) 0.0233(5) 0.0042(4) 0.0174(4) 0.0028(4)
N13 0.0196(4) 0.0180(4) 0.0147(4) -0.0008(3) 0.0088(3) 0.0022(3)
C11 0.0185(5) 0.0226(5) 0.0131(4) -0.0012(4) 0.0070(4) 0.0020(4)
N11 0.0232(5) 0.0273(5) 0.0272(5) 0.0050(4) 0.0162(4) 0.0104(4)
C12 0.0241(5) 0.0258(6) 0.0185(5) -0.0054(5) 0.0114(4) 0.0017(4)
C13 0.0335(6) 0.0207(5) 0.0211(5) -0.0078(5) 0.0135(5) 0.0000(4)
C14 0.0336(6) 0.0162(5) 0.0208(5) -0.0020(5) 0.0136(5) -0.0013(4)
C15 0.0134(4) 0.0206(5) 0.0124(4) 0.0015(4) 0.0050(4) -0.0013(4)
N15 0.0204(5) 0.0250(5) 0.0243(5) 0.0094(4) 0.0128(4) 0.0053(4)
N18 0.0154(4) 0.0120(4) 0.0140(4) 0.0001(3) 0.0078(3) -0.0001(3)
C16 0.0177(4) 0.0114(4) 0.0138(4) -0.0009(4) 0.0080(4) -0.0017(3)
N16 0.0250(5) 0.0097(4) 0.0273(5) 0.0019(3) 0.0184(4) 0.0009(3)
C17 0.0266(5) 0.0121(5) 0.0223(5) -0.0029(4) 0.0140(4) -0.0002(4)
C18 0.0263(6) 0.0202(5) 0.0225(5) -0.0083(4) 0.0142(5) -0.0014(4)
C19 0.0176(5) 0.0263(6) 0.0194(5) -0.0042(4) 0.0108(4) -0.0016(4)
OW1 0.0192(4) 0.0214(4) 0.0242(4) 0.0024(3) 0.0072(3) -0.0005(3)
OW2 0.0227(4) 0.0209(4) 0.0247(4) -0.0021(3) 0.0119(3) -0.0030(3)
OW3 0.0222(6) 0.0201(6) 0.0200(6) 0.000 0.0052(5) 0.000

loop_
_atom_type_symbol
_atom_type_description
_atom_type_scat_dispersion_real
_atom_type_scat_dispersion_imag
_atom_type_scat_source
C C 0.0033 0.0016 'International Tables Vol C Tables 4.2.6.8 and 6.1.1.4'
H H 0.0000 0.0000 'International Tables Vol C Tables 4.2.6.8 and 6.1.1.4'
N N 0.0061 0.0033 'International Tables Vol C Tables 4.2.6.8 and 6.1.1.4'
O O 0.0106 0.0060 'International Tables Vol C Tables 4.2.6.8 and 6.1.1.4'
V V 0.3005 0.5294 'International Tables Vol C Tables 4.2.6.8 and 6.1.1.4'

loop_
_geom_angle_atom_site_label_1
_geom_angle_atom_site_label_2
_geom_angle_atom_site_label_3
_geom_angle_site_symmetry_3
_geom_angle
O2 V1 O1 . 104.64(4)
O2 V1 O3 . 93.92(4)
O1 V1 O3 . 101.92(4)
O2 V1 O8 . 101.13(4)
O1 V1 O8 . 95.07(4)
O3 V1 O8 . 153.67(3)
O2 V1 O4 . 162.54(4)
O1 V1 O4 . 91.77(4)
O3 V1 O4 . 76.58(3)
O8 V1 O4 . 82.98(3)
O2 V1 O7 . 89.80(4)
O1 V1 O7 . 164.36(4)
O3 V1 O7 . 82.69(3)
O8 V1 O7 . 75.94(3)
O4 V1 O7 . 74.62(3)
C1 O3 V1 . 119.09(7)
C2 O4 V1 . 112.79(7)
O6 C1 O3 . 125.84(11)
O6 C1 C2 . 120.83(10)
O3 C1 C2 . 113.33(9)
O5 C2 O4 . 125.27(11)
O5 C2 C1 . 120.89(10)
O4 C2 C1 . 113.84(9)
C3 O7 V1 . 112.38(7)
C4 O8 V1 . 119.21(7)
O10 C3 O7 . 126.65(11)
O10 C3 C4 . 119.21(10)
O7 C3 C4 . 114.13(9)
O9 C4 O8 . 124.79(11)
O9 C4 C3 . 120.37(10)
O8 C4 C3 . 114.77(9)
N5 C5 N8 . 116.69(11)
N5 C5 C9 . 124.59(12)
N8 C5 C9 . 118.71(11)
C5 N5 H5A . 120.6(15)
C5 N5 H5B . 114.1(14)
H5A N5 H5B . 123(2)
C5 N8 C6 . 123.57(10)
C5 N8 H8A . 118.5(12)
C6 N8 H8A . 118.0(12)
N6 C6 N8 . 116.75(11)
N6 C6 C7 . 124.85(12)
N8 C6 C7 . 118.40(11)
C6 N6 H6A . 115.6(14)
C6 N6 H6B . 117.4(14)
H6A N6 H6B . 125.6(19)
C8 C7 C6 . 118.76(12)
C8 C7 H7 . 120.2(12)
C6 C7 H7 . 120.9(12)
C7 C8 C9 . 122.06(12)
C7 C8 H8 . 117.8(12)
C9 C8 H8 . 120.1(12)
C8 C9 C5 . 118.48(12)
C8 C9 H9 . 121.2(12)
C5 C9 H9 . 120.3(12)
N10 C10 N13 . 117.06(11)
N10 C10 C14 . 124.60(12)
N13 C10 C14 . 118.33(11)
C10 N10 H10A . 120.1(14)
C10 N10 H10B . 120.3(14)
H10A N10 H10B . 119.4(19)
C10 N13 C11 . 123.78(10)
C10 N13 H13A . 119.3(12)
C11 N13 H13A . 116.9(12)
N11 C11 N13 . 117.04(11)
N11 C11 C12 . 124.63(11)
N13 C11 C12 . 118.32(11)
C11 N11 H11A . 118.1(15)
C11 N11 H11B . 119.9(13)
H11A N11 H11B . 121.4(19)
C13 C12 C11 . 118.51(11)
C13 C12 H12 . 124.7(11)
C11 C12 H12 . 116.7(11)
C12 C13 C14 . 122.33(12)
C12 C13 H13 . 119.6(11)
C14 C13 H13 . 118.1(11)
C13 C14 C10 . 118.73(12)
C13 C14 H14 . 123.3(13)
C10 C14 H14 . 118.0(13)
N15 C15 N18 . 116.59(10)
N15 C15 C19 . 124.76(11)
N18 C15 C19 . 118.63(10)
C15 N15 H15A . 119.9(13)
C15 N15 H15B . 117.4(13)
H15A N15 H15B . 117.1(18)
C16 N18 C15 . 123.82(10)
C16 N18 H18 . 119.8(11)
C15 N18 H18 . 116.3(11)
N16 C16 N18 . 117.07(10)
N16 C16 C17 . 124.67(10)
N18 C16 C17 . 118.26(10)
C16 N16 H16A . 123.1(11)
C16 N16 H16B . 119.1(12)
H16A N16 H16B . 117.3(16)
C18 C17 C16 . 118.65(11)
C18 C17 H17 . 121.8(10)
C16 C17 H17 . 119.4(10)
C17 C18 C19 . 122.23(11)
C17 C18 H18A . 118.1(11)
C19 C18 H18A . 119.6(11)
C18 C19 C15 . 118.39(11)
C18 C19 H19 . 124.3(11)
C15 C19 H19 . 117.3(11)
H1A OW1 H1B . 108.3(19)
H2A OW2 H2B . 113(2)
H3A OW3 H3A 2_655 108(3)

loop_
_geom_bond_atom_site_label_1
_geom_bond_atom_site_label_2
_geom_bond_site_symmetry_2
_geom_bond_distance
V1 O2 . 1.6317(8)
V1 O1 . 1.6433(8)
V1 O3 . 2.0020(8)
V1 O8 . 2.0026(8)
V1 O4 . 2.1644(8)
V1 O7 . 2.2248(8)
O3 C1 . 1.2948(13)
O4 C2 . 1.2761(14)
C1 O6 . 1.2189(14)
C1 C2 . 1.5485(15)
C2 O5 . 1.2254(14)
O7 C3 . 1.2725(13)
O8 C4 . 1.2914(13)
C3 O10 . 1.2335(13)
C3 C4 . 1.5442(15)
C4 O9 . 1.2240(14)
C5 N5 . 1.3498(17)
C5 N8 . 1.3635(15)
C5 C9 . 1.3944(17)
N5 H5A . 0.82(2)
N5 H5B . 0.87(2)
N8 C6 . 1.3643(15)
N8 H8A . 0.95(2)
C6 N6 . 1.3382(16)
C6 C7 . 1.3966(17)
N6 H6A . 0.86(2)
N6 H6B . 0.84(2)
C7 C8 . 1.3811(19)
C7 H7 . 0.969(19)
C8 C9 . 1.3855(19)
C8 H8 . 0.955(19)
C9 H9 . 0.95(2)
C10 N10 . 1.3375(16)
C10 N13 . 1.3632(15)
C10 C14 . 1.3946(17)
N10 H10A . 0.88(2)
N10 H10B . 0.82(2)
N13 C11 . 1.3706(14)
N13 H13A . 0.90(2)
C11 N11 . 1.3337(16)
C11 C12 . 1.3978(16)
N11 H11A . 0.84(2)
N11 H11B . 0.861(19)
C12 C13 . 1.3807(19)
C12 H12 . 0.970(18)
C13 C14 . 1.3841(19)
C13 H13 . 1.012(19)
C14 H14 . 0.91(2)
C15 N15 . 1.3425(15)
C15 N18 . 1.3679(13)
C15 C19 . 1.3916(16)
N15 H15A . 0.85(2)
N15 H15B . 0.882(19)
N18 C16 . 1.3632(14)
N18 H18 . 0.917(19)
C16 N16 . 1.3364(14)
C16 C17 . 1.3965(15)
N16 H16A . 0.887(18)
N16 H16B . 0.843(19)
C17 C18 . 1.3855(17)
C17 H17 . 0.987(18)
C18 C19 . 1.3863(18)
C18 H18A . 0.979(18)
C19 H19 . 0.915(18)
OW1 H1A . 0.92(2)
OW1 H1B . 0.90(2)
OW2 H2A . 0.87(2)
OW2 H2B . 0.90(3)
OW3 H3A . 0.79(2)
OW3 H3A 2_655 0.79(2)

loop_
_geom_hbond_atom_site_label_D
_geom_hbond_atom_site_label_H
_geom_hbond_atom_site_label_A
_geom_hbond_site_symmetry_A
_geom_hbond_distance_DH
_geom_hbond_distance_HA
_geom_hbond_distance_DA
_geom_hbond_angle_DHA
_geom_hbond_publ_flag
N5 H5B O4 1_545 0.87(2) 2.47(2) 3.2515(14) 150.0(19) yes
N5 H5B O5 1_545 0.87(2) 2.31(2) 3.1196(16) 154.7(19) yes
N8 H8A O7 . 0.95(2) 1.87(2) 2.8118(13) 174.1(18) yes
N6 H6A OW1 7_566 0.86(2) 2.00(2) 2.8559(15) 171.0(19) yes
N6 H6B O10 . 0.84(2) 2.07(2) 2.9018(15) 176.4(19) yes
N10 H10A OW3 . 0.88(2) 2.08(2) 2.9463(15) 169(2) yes
N10 H10B O9 6_575 0.82(2) 2.17(2) 2.8863(15) 146.8(18) yes
N13 H13A O9 6_575 0.90(2) 2.01(2) 2.8309(13) 150.3(17) yes
N13 H13A O10 6_575 0.90(2) 2.615(19) 3.3149(14) 135.2(16) yes
N11 H11A O10 6_575 0.84(2) 2.02(2) 2.8401(14) 165(2) yes
N11 H11B OW2 1_565 0.861(19) 2.00(2) 2.8522(14) 173.1(19) yes
N15 H15A O1 1_545 0.85(2) 2.252(19) 2.9914(14) 145.5(17) yes
N15 H15B O1 5_656 0.882(19) 2.570(19) 3.0641(13) 116.2(15) yes
N15 H15B O2 5_656 0.882(19) 2.01(2) 2.8926(14) 175.9(19) yes
N16 H16A O4 1_545 0.887(18) 1.990(18) 2.8695(13) 170.5(16) yes
N16 H16B O3 . 0.843(19) 2.085(19) 2.9156(12) 168.5(17) yes
N18 H18 O1 1_545 0.917(19) 1.993(19) 2.8541(12) 155.7(16) yes
OW1 H1A O5 . 0.92(2) 1.79(2) 2.6550(13) 155.8(19) yes
OW1 H1B OW2 4 0.90(2) 1.84(2) 2.7270(13) 169(2) yes
OW2 H2A OW1 1_545 0.87(2) 1.87(3) 2.7384(14) 173(2) yes
OW2 H2B O6 . 0.90(3) 1.93(3) 2.7896(13) 160(2) yes
OW3 H3A O8 5_666 0.79(2) 2.10(2) 2.8621(10) 161(2) yes

_cod_database_fobs_code 2242918
